data_7118931
loop_
_publ_author_name
'Tang, Yu-Huan'
'Wang, Fei'
'Liu, Jin-Xiu'
'Zhang, Jian'

_publ_section_title
;
 Diverse tetrahedral tetrazolate frameworks with N-rich surface.
;
_journal_issue 32
_journal_name_full 'Chemical communications (Cambridge, England)'
_journal_page_first 5625
_journal_page_last 5628
_journal_paper_doi 10.1039/c6cc00589f
_journal_volume 52
_journal_year 2016
_chemical_formula_moiety 'C6 H9 N12 O8 S2 Zn2, 3(C4 H12 N)'
_chemical_formula_sum 'C18 H45 N15 O8 S2 Zn2'
_chemical_formula_weight 794.55
_space_group_crystal_system orthorhombic
_space_group_IT_number 19
_space_group_name_Hall 'P 2ac 2ab'
_space_group_name_H-M_alt 'P 21 21 21'
_symmetry_space_group_name_Hall 'P 2ac 2ab'
_symmetry_space_group_name_H-M 'P 21 21 21'
_atom_sites_solution_hydrogens mixed
_audit_creation_date 2016-03-01
_audit_creation_method
;
Olex2 1.2-dev
(compiled 2016.02.19 svn.r3266 for OlexSys, GUI svn.r3563)
;
_audit_update_record
;
2016-03-15 deposited with the CCDC.
2016-03-15 downloaded from the CCDC.
;
_cell_angle_alpha 90
_cell_angle_beta 90
_cell_angle_gamma 90
_cell_formula_units_Z 4
_cell_length_a 15.7886(13)
_cell_length_b 15.9425(9)
_cell_length_c 16.3286(7)
_cell_measurement_reflns_used 3134
_cell_measurement_temperature 293(2)
_cell_measurement_theta_max 23.8700
_cell_measurement_theta_min 2.8320
_cell_volume 4110.1(4)
_computing_cell_refinement
;
CrysAlisPro, Agilent Technologies,
Version 1.171.36.28 (release 01-02-2013 CrysAlis171 .NET)
(compiled Feb  1 2013,16:14:44)
;
_computing_data_collection
;
CrysAlisPro, Agilent Technologies,
Version 1.171.36.28 (release 01-02-2013 CrysAlis171 .NET)
(compiled Feb  1 2013,16:14:44)
;
_computing_data_reduction
;
CrysAlisPro, Agilent Technologies,
Version 1.171.36.28 (release 01-02-2013 CrysAlis171 .NET)
(compiled Feb  1 2013,16:14:44)
;
_computing_molecular_graphics 'Olex2 (Dolomanov et al., 2009)'
_computing_publication_material 'Olex2 (Dolomanov et al., 2009)'
_computing_structure_refinement 'ShelXL (Sheldrick, 2015)'
_computing_structure_solution 'SHELXS97 (Sheldrick, 2008)'
_diffrn_ambient_temperature 293(2)
_diffrn_detector_area_resol_mean 16.2083
_diffrn_measured_fraction_theta_full 0.998
_diffrn_measured_fraction_theta_max 0.998
_diffrn_measurement_device_type 'Xcalibur, Eos'
_diffrn_measurement_method '\w scans'
_diffrn_radiation_type MoK\a
_diffrn_radiation_wavelength 0.71073
_diffrn_reflns_av_R_equivalents 0.0972
_diffrn_reflns_av_unetI/netI 0.1171
_diffrn_reflns_Laue_measured_fraction_full 0.998
_diffrn_reflns_Laue_measured_fraction_max 0.998
_diffrn_reflns_limit_h_max 18
_diffrn_reflns_limit_h_min -12
_diffrn_reflns_limit_k_max 17
_diffrn_reflns_limit_k_min -18
_diffrn_reflns_limit_l_max 14
_diffrn_reflns_limit_l_min -19
_diffrn_reflns_number 11870
_diffrn_reflns_point_group_measured_fraction_full 0.985
_diffrn_reflns_point_group_measured_fraction_max 0.985
_diffrn_reflns_theta_full 24.996
_diffrn_reflns_theta_max 24.996
_diffrn_reflns_theta_min 2.495
_exptl_absorpt_coefficient_mu 1.321
_exptl_absorpt_correction_T_max 1.00000
_exptl_absorpt_correction_T_min 0.85738
_exptl_absorpt_correction_type multi-scan
_exptl_absorpt_process_details
;
CrysAlisPro, Agilent Technologies,
Version 1.171.36.28 (release 01-02-2013 CrysAlis171 .NET)
(compiled Feb  1 2013,16:14:44)
Empirical absorption correction using spherical harmonics,
 implemented in SCALE3 ABSPACK scaling algorithm.
;
_exptl_crystal_colour colorless
_exptl_crystal_density_diffrn 1.284
_exptl_crystal_description block
_exptl_crystal_F_000 1656
_exptl_crystal_size_max 0.15
_exptl_crystal_size_mid 0.15
_exptl_crystal_size_min 0.14
_platon_squeeze_details
;
 ?
;
_refine_diff_density_max 0.917
_refine_diff_density_min -0.371
_refine_diff_density_rms 0.086
_refine_ls_abs_structure_details
;
 Flack x determined using 1144 quotients [(I+)-(I-)]/[(I+)+(I-)]
 (Parsons, Flack and Wagner, Acta Cryst. B69 (2013) 249-259).
;
_refine_ls_abs_structure_Flack 0.01(2)
_refine_ls_extinction_method none
_refine_ls_goodness_of_fit_ref 0.999
_refine_ls_hydrogen_treatment constr
_refine_ls_matrix_type full
_refine_ls_number_parameters 406
_refine_ls_number_reflns 7128
_refine_ls_number_restraints 180
_refine_ls_restrained_S_all 0.998
_refine_ls_R_factor_all 0.1086
_refine_ls_R_factor_gt 0.0793
_refine_ls_shift/su_max 0.000
_refine_ls_shift/su_mean 0.000
_refine_ls_structure_factor_coef Fsqd
_refine_ls_weighting_details 'w=1/[\s^2^(Fo^2^)+(0.0950P)^2^] where P=(Fo^2^+2Fc^2^)/3'
_refine_ls_weighting_scheme calc
_refine_ls_wR_factor_gt 0.1912
_refine_ls_wR_factor_ref 0.2203
_reflns_Friedel_coverage 0.773
_reflns_Friedel_fraction_full 0.970
_reflns_Friedel_fraction_max 0.970
_reflns_number_gt 4516
_reflns_number_total 7128
_reflns_threshold_expression 'I > 2\s(I)'
_cod_data_source_file c6cc00589f3.cif
_cod_data_source_block ttf_5
_cod_depositor_comments 'Adding full bibliography for 7118929--7118932.cif.'
_cod_database_code 7118931
_shelx_space_group_comment
;
The symmetry employed for this shelxl refinement is uniquely defined
by the following loop, which should always be used as a source of
symmetry information in preference to the above space-group names.
They are only intended as comments.
;
_shelx_estimated_absorpt_t_max 0.837
_shelx_estimated_absorpt_t_min 0.826
_olex2_refinement_description
;
1. Fixed Uiso
 At 1.2 times of:
  All C(H,H) groups, All C(H,H,H) groups, All N(H,H) groups
2. Restrained distances
 C7-C8 = C9-C10 = C11_$1-C12_$1 = C13_$1-C14_$1 = C15_$2-C16_$2 = C17_$2-C18_$2
 1.55 with sigma of 0.001
 C8-C9 = C12_$1-C13_$1 = C16_$2-C17_$2
 2.31 with sigma of 0.001
 N13-C8 = N13-C9 = N14_$1-C12_$1 = N14_$1-C13_$1 = N15_$2-C16_$2 = N15_$2-C17_$2
 1.5 with sigma of 0.001
3. Uiso/Uaniso restraints and constraints
Uanis(C8) \\sim Ueq, Uanis(C9) \\sim Ueq, Uanis(C10) \\sim Ueq, Uanis(N14)
\\sim Ueq, Uanis(C14) \\sim Ueq, Uanis(C15) \\sim Ueq, Uanis(C16) \\sim Ueq,
Uanis(C17) \\sim Ueq, Uanis(C18) \\sim Ueq, Uanis(O1) \\sim Ueq, Uanis(O2)
\\sim Ueq, Uanis(O4) \\sim Ueq, Uanis(O3) \\sim Ueq, Uanis(O7) \\sim Ueq,
Uanis(O6) \\sim Ueq, Uanis(O5) \\sim Ueq, Uanis(O8) \\sim Ueq: with sigma of
0.1 and sigma for terminal atoms of 0.2
4. Rigid body (RIGU) restrains
 N13, C9, C8, C10, C7
 with sigma for 1-2 distances of 0.004 and sigma for 1-3 distances of 0.004
 N14, C12, C13, C11, C14
 with sigma for 1-2 distances of 0.004 and sigma for 1-3 distances of 0.004
 C17, N15, C16, C18, C15
 with sigma for 1-2 distances of 0.004 and sigma for 1-3 distances of 0.004
5.a Riding coordinates:
 C7(H7A,H7B,H7C)
5.b Secondary CH2 refined with riding coordinates:
 N13(H13A,H13B), N14(H14A,H14B), C12(H12A,H12B), C9(H9A,H9B), N15(H15A,H15B),
 C17(H17A,H17B), C16(H16A,H16B), C13(H13C,H13D), C8(H8A,H8B)
5.c Me refined with riding coordinates:
 C4(H4A,H4B,H4C), C6(H6A,H6B,H6C), C2(H2A,H2B,H2C), C10(H10A,H10B,H10C),
 C11(H11A,H11B,H11C), C15(H15C,H15D,H15E), C14(H14C,H14D,H14E), C18(H18A,H18B,
 H18C)
;
_shelx_shelxl_version_number 2014/7
_olex2_submission_special_instructions 'No special instructions were received'

loop_
_space_group_symop_operation_xyz
'x, y, z'
'-x+1/2, -y, z+1/2'
'-x, y+1/2, -z+1/2'
'x+1/2, -y+1/2, -z'

loop_
_atom_site_label
_atom_site_type_symbol
_atom_site_fract_x
_atom_site_fract_y
_atom_site_fract_z
_atom_site_U_iso_or_equiv
_atom_site_adp_type
_atom_site_occupancy
_atom_site_site_symmetry_order
_atom_site_calc_flag
_atom_site_refinement_flags_posn
_atom_site_refinement_flags_adp
Zn1 Zn 0.29782(9) 1.18239(9) 0.16349(8) 0.0632(4) Uani 1 1 d . .
Zn2 Zn 0.35625(8) 0.84386(9) 0.32429(8) 0.0632(4) Uani 1 1 d . .
S1 S 0.2438(2) 0.7244(2) 0.2232(2) 0.0741(9) Uani 1 1 d . .
S2 S 0.1925(3) 1.2819(3) 0.2861(2) 0.0906(12) Uani 1 1 d . .
N8 N 0.3569(6) 0.9508(6) 0.2637(6) 0.062(2) Uani 1 1 d . .
N5 N 0.3386(6) 1.0749(7) 0.2141(6) 0.065(3) Uani 1 1 d . .
N4 N 0.2017(7) 1.1419(7) -0.0688(6) 0.079(3) Uani 1 1 d . .
C3 C 0.3018(8) 1.0140(8) 0.2491(7) 0.062(3) Uani 1 1 d . .
N10 N 0.5995(7) 0.7531(7) 0.3524(5) 0.066(3) Uani 1 1 d . .
N9 N 0.4758(6) 0.8101(6) 0.3499(5) 0.059(2) Uani 1 1 d . .
N1 N 0.2529(7) 1.1508(6) 0.0537(6) 0.069(3) Uani 1 1 d . .
C5 C 0.5338(8) 0.7720(7) 0.3057(6) 0.062(3) Uani 1 1 d . .
C1 C 0.2218(7) 1.1929(7) -0.0097(7) 0.059(3) Uani 1 1 d . .
O1 O 0.3198(8) 0.7460(9) 0.2658(8) 0.135(5) Uani 1 1 d . U
N6 N 0.4236(7) 1.0537(9) 0.2066(9) 0.102(5) Uani 1 1 d . .
N7 N 0.4347(7) 0.9814(9) 0.2380(8) 0.098(4) Uani 1 1 d . .
N12 N 0.5036(9) 0.8125(9) 0.4284(7) 0.096(4) Uani 1 1 d . .
N11 N 0.5791(8) 0.7769(9) 0.4306(7) 0.093(4) Uani 1 1 d . .
C4 C 0.2099(8) 1.0072(10) 0.2611(11) 0.109(6) Uani 1 1 d . .
H4A H 0.1972 0.9557 0.2890 0.130 Uiso 1 1 calc R .
H4B H 0.1904 1.0537 0.2933 0.130 Uiso 1 1 calc R .
H4C H 0.1821 1.0077 0.2088 0.130 Uiso 1 1 calc R .
O2 O 0.1847(8) 0.7936(8) 0.2207(9) 0.135(5) Uani 1 1 d . U
C6 C 0.5300(9) 0.7588(12) 0.2191(8) 0.105(6) Uani 1 1 d . .
H6A H 0.5799 0.7296 0.2014 0.126 Uiso 1 1 calc R .
H6B H 0.4808 0.7260 0.2060 0.126 Uiso 1 1 calc R .
H6C H 0.5267 0.8120 0.1917 0.126 Uiso 1 1 calc R .
O4 O 0.2070(9) 0.6567(8) 0.2690(9) 0.141(5) Uani 1 1 d . U
O3 O 0.2669(12) 0.6939(9) 0.1464(6) 0.157(6) Uani 1 1 d . U
N3 N 0.2222(12) 1.0623(8) -0.0409(9) 0.122(6) Uani 1 1 d . .
O7 O 0.2026(8) 1.2329(10) 0.2120(8) 0.131(4) Uani 1 1 d . U
C2 C 0.2093(12) 1.2833(9) -0.0107(8) 0.100(5) Uani 1 1 d . .
H2A H 0.2292 1.3068 0.0399 0.120 Uiso 1 1 calc R .
H2B H 0.2404 1.3072 -0.0555 0.120 Uiso 1 1 calc R .
H2C H 0.1501 1.2955 -0.0172 0.120 Uiso 1 1 calc R .
N2 N 0.2502(12) 1.0698(8) 0.0341(8) 0.118(5) Uani 1 1 d . .
O6 O 0.1112(9) 1.304(2) 0.2961(12) 0.306(19) Uani 1 1 d . U
O5 O 0.2580(14) 1.3445(14) 0.2927(11) 0.206(9) Uani 1 1 d . U
O8 O 0.215(2) 1.237(2) 0.3529(8) 0.318(17) Uani 1 1 d . U
N13 N 0.7175(8) 0.9994(9) 0.2622(9) 0.129(5) Uani 1 1 d D U
H13A H 0.7456 1.0457 0.2484 0.155 Uiso 1 1 calc R .
H13B H 0.7435 0.9550 0.2409 0.155 Uiso 1 1 calc R .
N14 N -0.0227(10) 1.2310(10) 0.2099(7) 0.147(6) Uani 1 1 d D U
H14A H -0.0724 1.2455 0.2314 0.177 Uiso 1 1 calc R .
H14B H 0.0187 1.2575 0.2364 0.177 Uiso 1 1 calc R .
C10 C 0.6486(16) 1.0132(12) 0.1441(10) 0.176(10) Uani 1 1 d D U
H10A H 0.5973 1.0175 0.1129 0.211 Uiso 1 1 calc R .
H10B H 0.6819 1.0630 0.1363 0.211 Uiso 1 1 calc R .
H10C H 0.6802 0.9652 0.1263 0.211 Uiso 1 1 calc R .
C12 C -0.0197(17) 1.2482(11) 0.1196(8) 0.171(9) Uani 1 1 d D U
H12A H -0.0621 1.2165 0.0898 0.206 Uiso 1 1 calc R .
H12B H 0.0359 1.2374 0.0966 0.206 Uiso 1 1 calc R .
C9 C 0.6265(9) 1.004(3) 0.2362(9) 0.242(16) Uani 1 1 d D U
H9A H 0.5970 1.0521 0.2583 0.291 Uiso 1 1 calc R .
H9B H 0.5953 0.9528 0.2481 0.291 Uiso 1 1 calc R .
C11 C -0.0406(18) 1.3431(11) 0.1224(15) 0.195(10) Uani 1 1 d D U
H11A H -0.0414 1.3652 0.0678 0.233 Uiso 1 1 calc R .
H11B H -0.0951 1.3511 0.1473 0.233 Uiso 1 1 calc R .
H11C H 0.0017 1.3718 0.1540 0.233 Uiso 1 1 calc R .
N15 N 0.2506(11) 0.8026(9) 0.0097(7) 0.158(7) Uani 1 1 d D U
H15A H 0.2576 0.7646 0.0491 0.190 Uiso 1 1 calc R .
H15B H 0.2693 0.7818 -0.0376 0.190 Uiso 1 1 calc R .
C17 C 0.1601(10) 0.8305(15) 0.003(3) 0.294(18) Uani 1 1 d D U
H17A H 0.1492 0.8648 -0.0444 0.353 Uiso 1 1 calc R .
H17B H 0.1401 0.8584 0.0526 0.353 Uiso 1 1 calc R .
C16 C 0.2931(11) 0.8840(14) 0.030(3) 0.267(18) Uani 1 1 d D U
H16A H 0.2765 0.9042 0.0840 0.320 Uiso 1 1 calc R .
H16B H 0.2815 0.9268 -0.0103 0.320 Uiso 1 1 calc R .
C15 C 0.3873(13) 0.8564(17) 0.0288(15) 0.202(12) Uani 1 1 d D U
H15C H 0.4227 0.9036 0.0414 0.242 Uiso 1 1 calc R .
H15D H 0.3962 0.8131 0.0687 0.242 Uiso 1 1 calc R .
H15E H 0.4012 0.8354 -0.0246 0.242 Uiso 1 1 calc R .
C13 C -0.0102(16) 1.1378(10) 0.2108(11) 0.187(9) Uani 1 1 d D U
H13C H 0.0414 1.1232 0.1818 0.224 Uiso 1 1 calc R .
H13D H -0.0574 1.1102 0.1839 0.224 Uiso 1 1 calc R .
C14 C -0.004(2) 1.109(3) 0.3013(12) 0.262(15) Uani 1 1 d D U
H14C H 0.0037 1.0494 0.3033 0.314 Uiso 1 1 calc R .
H14D H 0.0427 1.1364 0.3273 0.314 Uiso 1 1 calc R .
H14E H -0.0558 1.1235 0.3293 0.314 Uiso 1 1 calc R .
C18 C 0.126(2) 0.7398(15) -0.0052(18) 0.271(16) Uani 1 1 d D U
H18A H 0.0652 0.7413 -0.0104 0.325 Uiso 1 1 calc R .
H18B H 0.1499 0.7141 -0.0530 0.325 Uiso 1 1 calc R .
H18C H 0.1410 0.7079 0.0424 0.325 Uiso 1 1 calc R .
C8 C 0.7078(12) 0.992(2) 0.3532(8) 0.199(10) Uani 1 1 d D U
H8A H 0.6787 0.9404 0.3683 0.239 Uiso 1 1 calc R .
H8B H 0.6777 1.0394 0.3761 0.239 Uiso 1 1 calc R .
C7 C 0.8017(12) 0.990(2) 0.3808(17) 0.233(14) Uani 1 1 d D U
H7A H 0.7833 0.9757 0.4349 0.279 Uiso 1 1 d R .
H7B H 0.8405 0.9488 0.3610 0.279 Uiso 1 1 d R .
H7C H 0.8295 1.0440 0.3824 0.279 Uiso 1 1 d R .

loop_
_atom_site_aniso_label
_atom_site_aniso_U_11
_atom_site_aniso_U_22
_atom_site_aniso_U_33
_atom_site_aniso_U_23
_atom_site_aniso_U_13
_atom_site_aniso_U_12
Zn1 0.0613(7) 0.0622(8) 0.0660(8) 0.0032(7) -0.0053(6) -0.0059(7)
Zn2 0.0578(7) 0.0636(8) 0.0681(8) 0.0068(7) 0.0055(6) 0.0041(7)
S1 0.073(2) 0.072(2) 0.076(2) -0.0072(17) -0.0036(16) -0.001(2)
S2 0.083(2) 0.102(3) 0.087(2) -0.020(2) 0.0069(19) 0.004(3)
N8 0.061(6) 0.061(6) 0.063(5) 0.011(4) 0.004(5) 0.000(6)
N5 0.055(6) 0.061(6) 0.080(6) 0.022(5) 0.007(5) -0.002(5)
N4 0.095(7) 0.073(7) 0.070(6) -0.017(5) -0.034(6) 0.020(7)
C3 0.057(6) 0.062(7) 0.067(7) 0.005(6) 0.006(5) 0.001(7)
N10 0.080(6) 0.074(7) 0.044(5) -0.010(4) 0.000(4) 0.020(6)
N9 0.061(5) 0.061(5) 0.056(5) -0.004(4) -0.008(4) 0.002(5)
N1 0.092(7) 0.056(6) 0.061(5) -0.002(5) -0.013(5) -0.010(6)
C5 0.076(8) 0.062(7) 0.047(6) 0.007(5) 0.002(5) 0.014(7)
C1 0.061(6) 0.044(6) 0.072(7) -0.013(5) -0.018(5) 0.013(6)
O1 0.105(9) 0.131(11) 0.169(11) -0.039(9) -0.039(8) -0.001(8)
N6 0.056(7) 0.110(10) 0.139(11) 0.068(9) 0.014(7) -0.004(7)
N7 0.063(7) 0.104(10) 0.127(10) 0.052(9) 0.009(7) 0.005(7)
N12 0.101(9) 0.109(10) 0.078(7) -0.021(7) -0.012(6) 0.015(9)
N11 0.090(8) 0.113(10) 0.076(7) -0.018(7) -0.026(6) 0.039(8)
C4 0.044(6) 0.089(11) 0.193(17) 0.058(11) 0.016(10) 0.004(8)
O2 0.103(9) 0.108(9) 0.193(12) -0.033(9) -0.005(8) 0.034(8)
C6 0.080(9) 0.159(17) 0.075(9) -0.021(9) -0.017(7) 0.045(11)
O4 0.117(9) 0.098(8) 0.207(13) 0.033(9) 0.046(10) 0.015(9)
O3 0.256(18) 0.135(10) 0.079(7) -0.006(7) 0.024(9) 0.022(13)
N3 0.185(17) 0.064(8) 0.118(10) 0.005(7) -0.061(11) 0.023(10)
O7 0.092(8) 0.165(12) 0.137(9) -0.041(9) 0.011(7) -0.011(9)
C2 0.146(15) 0.068(8) 0.087(10) 0.002(7) -0.039(10) 0.019(11)
N2 0.192(16) 0.081(8) 0.081(8) -0.004(7) -0.055(9) 0.021(11)
O6 0.091(10) 0.60(5) 0.228(18) -0.22(3) -0.009(11) 0.06(2)
O5 0.213(19) 0.214(19) 0.192(15) -0.051(15) -0.018(14) -0.092(17)
O8 0.44(4) 0.43(4) 0.083(10) 0.058(16) -0.044(15) 0.16(3)
N13 0.120(10) 0.072(8) 0.194(13) 0.012(9) 0.018(10) 0.004(9)
N14 0.087(10) 0.222(16) 0.132(9) -0.056(11) 0.013(8) 0.003(12)
C10 0.163(19) 0.099(13) 0.264(19) 0.082(14) -0.033(15) -0.075(14)
C12 0.142(19) 0.25(2) 0.128(11) -0.044(14) 0.016(11) 0.009(17)
C9 0.137(14) 0.30(5) 0.29(2) 0.099(18) -0.006(14) -0.009(16)
C11 0.17(2) 0.25(2) 0.161(18) -0.028(16) 0.022(16) 0.013(18)
N15 0.214(16) 0.198(17) 0.063(7) 0.038(9) 0.006(9) 0.002(15)
C17 0.22(2) 0.37(3) 0.30(4) 0.00(3) -0.039(18) 0.012(19)
C16 0.25(2) 0.21(2) 0.34(4) 0.00(2) -0.05(2) -0.006(19)
C15 0.24(2) 0.18(2) 0.19(2) 0.07(2) -0.026(18) -0.024(19)
C13 0.093(15) 0.238(18) 0.230(19) -0.030(16) 0.007(15) -0.003(15)
C14 0.17(3) 0.35(3) 0.26(2) 0.03(2) 0.01(2) 0.02(3)
C18 0.27(3) 0.40(4) 0.14(2) 0.02(3) -0.03(2) -0.05(2)
C8 0.22(2) 0.16(2) 0.221(16) 0.039(14) 0.020(14) 0.00(2)
C7 0.23(2) 0.22(4) 0.24(2) 0.00(2) -0.008(19) 0.03(2)

loop_
_atom_type_symbol
_atom_type_description
_atom_type_scat_dispersion_real
_atom_type_scat_dispersion_imag
_atom_type_scat_source
C C 0.0033 0.0016 'International Tables Vol C Tables 4.2.6.8 and 6.1.1.4'
H H 0.0000 0.0000 'International Tables Vol C Tables 4.2.6.8 and 6.1.1.4'
N N 0.0061 0.0033 'International Tables Vol C Tables 4.2.6.8 and 6.1.1.4'
O O 0.0106 0.0060 'International Tables Vol C Tables 4.2.6.8 and 6.1.1.4'
S S 0.1246 0.1234 'International Tables Vol C Tables 4.2.6.8 and 6.1.1.4'
Zn Zn 0.2839 1.4301 'International Tables Vol C Tables 4.2.6.8 and 6.1.1.4'

loop_
_geom_angle_atom_site_label_1
_geom_angle_atom_site_label_2
_geom_angle_atom_site_label_3
_geom_angle
_geom_angle_site_symmetry_1
_geom_angle_site_symmetry_3
N10 Zn1 N5 106.0(4) 3_655 .
N10 Zn1 N1 108.4(4) 3_655 .
N1 Zn1 N5 105.5(4) . .
O7 Zn1 N5 116.6(6) . .
O7 Zn1 N10 117.6(5) . 3_655
O7 Zn1 N1 101.7(5) . .
N8 Zn2 N4 110.2(4) . 2_575
N8 Zn2 N9 109.4(4) . .
N4 Zn2 N9 106.3(4) 2_575 .
O1 Zn2 N8 117.1(5) . .
O1 Zn2 N4 113.1(6) . 2_575
O1 Zn2 N9 99.7(5) . .
O1 S1 O2 111.7(8) . .
O1 S1 O4 105.5(9) . .
O4 S1 O2 109.2(8) . .
O3 S1 O1 107.6(10) . .
O3 S1 O2 114.2(9) . .
O3 S1 O4 108.2(9) . .
O6 S2 O7 110.5(10) . .
O6 S2 O5 119.4(18) . .
O6 S2 O8 107.0(17) . .
O5 S2 O7 111.0(10) . .
O8 S2 O7 111.3(13) . .
O8 S2 O5 96.7(17) . .
C3 N8 Zn2 136.9(8) . .
C3 N8 N7 104.7(9) . .
N7 N8 Zn2 117.4(8) . .
C3 N5 Zn1 133.8(9) . .
C3 N5 N6 107.3(10) . .
N6 N5 Zn1 118.7(8) . .
C1 N4 Zn2 133.9(9) . 2_574
C1 N4 N3 105.7(10) . .
N3 N4 Zn2 120.2(8) . 2_574
N8 C3 C4 123.8(12) . .
N5 C3 N8 110.8(10) . .
N5 C3 C4 124.8(12) . .
C5 N10 Zn1 133.8(8) . 3_645
C5 N10 N11 106.8(10) . .
N11 N10 Zn1 118.0(7) . 3_645
C5 N9 Zn2 131.6(8) . .
C5 N9 N12 107.9(10) . .
N12 N9 Zn2 119.6(8) . .
C1 N1 Zn1 134.8(8) . .
C1 N1 N2 106.9(9) . .
N2 N1 Zn1 118.3(8) . .
N10 C5 C6 124.7(11) . .
N9 C5 N10 109.6(9) . .
N9 C5 C6 125.5(11) . .
N4 C1 N1 110.6(10) . .
N4 C1 C2 125.3(11) . .
N1 C1 C2 124.0(10) . .
S1 O1 Zn2 133.7(9) . .
N7 N6 N5 108.4(11) . .
N6 N7 N8 108.6(11) . .
N11 N12 N9 107.9(10) . .
N12 N11 N10 107.7(9) . .
C3 C4 H4A 109.5 . .
C3 C4 H4B 109.5 . .
C3 C4 H4C 109.5 . .
H4A C4 H4B 109.5 . .
H4A C4 H4C 109.5 . .
H4B C4 H4C 109.5 . .
C5 C6 H6A 109.5 . .
C5 C6 H6B 109.5 . .
C5 C6 H6C 109.5 . .
H6A C6 H6B 109.5 . .
H6A C6 H6C 109.5 . .
H6B C6 H6C 109.5 . .
N2 N3 N4 107.7(11) . .
S2 O7 Zn1 132.1(8) . .
C1 C2 H2A 109.5 . .
C1 C2 H2B 109.5 . .
C1 C2 H2C 109.5 . .
H2A C2 H2B 109.5 . .
H2A C2 H2C 109.5 . .
H2B C2 H2C 109.5 . .
N3 N2 N1 109.0(11) . .
H13A N13 H13B 109.4 . .
C9 N13 H13A 111.6 . .
C9 N13 H13B 111.6 . .
C9 N13 C8 100.74(12) . .
C8 N13 H13A 111.6 . .
C8 N13 H13B 111.6 . .
H14A N14 H14B 109.4 . .
C12 N14 H14A 111.6 . .
C12 N14 H14B 111.6 . .
C12 N14 C13 100.73(12) . .
C13 N14 H14A 111.6 . .
C13 N14 H14B 111.6 . .
H10A C10 H10B 109.5 . .
H10A C10 H10C 109.5 . .
H10B C10 H10C 109.5 . .
C9 C10 H10A 109.5 . .
C9 C10 H10B 109.5 . .
C9 C10 H10C 109.5 . .
N14 C12 H12A 112.1 . .
N14 C12 H12B 112.1 . .
N14 C12 C11 98.1(15) . .
H12A C12 H12B 109.8 . .
C11 C12 H12A 112.1 . .
C11 C12 H12B 112.1 . .
N13 C9 C10 93.6(14) . .
N13 C9 H9A 113.0 . .
N13 C9 H9B 113.0 . .
C10 C9 H9A 113.0 . .
C10 C9 H9B 113.0 . .
H9A C9 H9B 110.4 . .
C12 C11 H11A 109.5 . .
C12 C11 H11B 109.5 . .
C12 C11 H11C 109.5 . .
H11A C11 H11B 109.5 . .
H11A C11 H11C 109.5 . .
H11B C11 H11C 109.5 . .
H15A N15 H15B 109.4 . .
C17 N15 H15A 111.6 . .
C17 N15 H15B 111.6 . .
C16 N15 H15A 111.6 . .
C16 N15 H15B 111.6 . .
C16 N15 C17 100.67(12) . .
N15 C17 H17A 113.0 . .
N15 C17 H17B 113.0 . .
N15 C17 C18 94(2) . .
H17A C17 H17B 110.4 . .
C18 C17 H17A 113.0 . .
C18 C17 H17B 113.0 . .
N15 C16 H16A 111.7 . .
N15 C16 H16B 111.7 . .
N15 C16 C15 100.4(18) . .
H16A C16 H16B 109.5 . .
C15 C16 H16A 111.7 . .
C15 C16 H16B 111.7 . .
C16 C15 H15C 109.5 . .
C16 C15 H15D 109.5 . .
C16 C15 H15E 109.5 . .
H15C C15 H15D 109.5 . .
H15C C15 H15E 109.5 . .
H15D C15 H15E 109.5 . .
N14 C13 H13C 110.1 . .
N14 C13 H13D 110.1 . .
N14 C13 C14 108(2) . .
H13C C13 H13D 108.4 . .
C14 C13 H13C 110.1 . .
C14 C13 H13D 110.1 . .
C13 C14 H14C 109.5 . .
C13 C14 H14D 109.5 . .
C13 C14 H14E 109.5 . .
H14C C14 H14D 109.5 . .
H14C C14 H14E 109.5 . .
H14D C14 H14E 109.5 . .
C17 C18 H18A 109.5 . .
C17 C18 H18B 109.5 . .
C17 C18 H18C 109.5 . .
H18A C18 H18B 109.5 . .
H18A C18 H18C 109.5 . .
H18B C18 H18C 109.5 . .
N13 C8 H8A 111.6 . .
N13 C8 H8B 111.6 . .
N13 C8 C7 101.0(15) . .
H8A C8 H8B 109.4 . .
C7 C8 H8A 111.6 . .
C7 C8 H8B 111.6 . .
C8 C7 H7A 88.9 . .
C8 C7 H7B 121.4 . .
C8 C7 H7C 115.7 . .
H7A C7 H7B 109.5 . .
H7A C7 H7C 109.5 . .
H7B C7 H7C 109.5 . .

loop_
_geom_bond_atom_site_label_1
_geom_bond_atom_site_label_2
_geom_bond_distance
_geom_bond_site_symmetry_2
Zn1 N5 2.008(10) .
Zn1 N10 1.992(10) 3_655
Zn1 N1 1.992(9) .
Zn1 O7 1.881(12) .
Zn2 N8 1.971(10) .
Zn2 N4 1.983(9) 2_575
Zn2 N9 2.007(9) .
Zn2 O1 1.917(13) .
S1 O1 1.431(12) .
S1 O2 1.446(12) .
S1 O4 1.435(13) .
S1 O3 1.394(11) .
S2 O7 1.448(12) .
S2 O6 1.344(16) .
S2 O5 1.441(18) .
S2 O8 1.349(17) .
N8 C3 1.353(15) .
N8 N7 1.386(15) .
N5 C3 1.267(14) .
N5 N6 1.390(15) .
N4 Zn2 1.983(9) 2_574
N4 C1 1.302(14) .
N4 N3 1.387(16) .
C3 C4 1.467(16) .
N10 Zn1 1.992(10) 3_645
N10 C5 1.322(14) .
N10 N11 1.371(13) .
N9 C5 1.315(14) .
N9 N12 1.354(13) .
N1 C1 1.329(14) .
N1 N2 1.330(16) .
C5 C6 1.432(16) .
C1 C2 1.454(17) .
N6 N7 1.274(17) .
N12 N11 1.321(17) .
C4 H4A 0.9600 .
C4 H4B 0.9600 .
C4 H4C 0.9600 .
C6 H6A 0.9600 .
C6 H6B 0.9600 .
C6 H6C 0.9600 .
N3 N2 1.307(18) .
C2 H2A 0.9600 .
C2 H2B 0.9600 .
C2 H2C 0.9600 .
N13 H13A 0.8900 .
N13 H13B 0.8900 .
N13 C9 1.4996(14) .
N13 C8 1.4999(14) .
N14 H14A 0.8900 .
N14 H14B 0.8900 .
N14 C12 1.4998(14) .
N14 C13 1.4999(14) .
C10 H10A 0.9600 .
C10 H10B 0.9600 .
C10 H10C 0.9600 .
C10 C9 1.5500(14) .
C12 H12A 0.9700 .
C12 H12B 0.9700 .
C12 C11 1.5498(14) .
C9 H9A 0.9700 .
C9 H9B 0.9700 .
C11 H11A 0.9600 .
C11 H11B 0.9600 .
C11 H11C 0.9600 .
N15 H15A 0.8900 .
N15 H15B 0.8900 .
N15 C17 1.5003(14) .
N15 C16 1.5002(14) .
C17 H17A 0.9700 .
C17 H17B 0.9700 .
C17 C18 1.5499(14) .
C16 H16A 0.9700 .
C16 H16B 0.9700 .
C16 C15 1.5497(14) .
C15 H15C 0.9600 .
C15 H15D 0.9600 .
C15 H15E 0.9600 .
C13 H13C 0.9700 .
C13 H13D 0.9700 .
C13 C14 1.5501(14) .
C14 H14C 0.9600 .
C14 H14D 0.9600 .
C14 H14E 0.9600 .
C18 H18A 0.9600 .
C18 H18B 0.9600 .
C18 H18C 0.9600 .
C8 H8A 0.9700 .
C8 H8B 0.9700 .
C8 C7 1.5502(14) .
C7 H7A 0.9601 .
C7 H7B 0.9601 .
C7 H7C 0.9599 .
